data_7056131
loop_
_publ_author_name
'Jhulki, Samik'
'Bajpai, Alankriti'
'Nagarajaiah, H.'
'Chow, Tahsin J.'
'Moorthy, J. Narasimha'

_publ_section_title
;
 Tri- and tetraarylanthracenes with novel \l, \c and \y topologies as
 blue-emissive as well as fluorescent host materials in organic
 light-emitting diodes (OLEDs)
;
_journal_name_full 'New J. Chem.'
_journal_paper_doi 10.1039/C7NJ00324B
_journal_year 2017
_chemical_formula_sum 'C87 H68 Cl12 O8'
_chemical_formula_weight 1666.81
_chemical_name_systematic
;
 ?
;
_space_group_IT_number 4
_symmetry_cell_setting monoclinic
_symmetry_space_group_name_Hall 'P 2yb'
_symmetry_space_group_name_H-M 'P 1 21 1'
_atom_sites_solution_hydrogens geom
_atom_sites_solution_primary direct
_atom_sites_solution_secondary difmap
_audit_creation_method SHELXL-97
_audit_update_record
;
2016-09-29 deposited with the CCDC.
2017-05-03 downloaded from the CCDC.
;
_cell_angle_alpha 90.00
_cell_angle_beta 99.2320(10)
_cell_angle_gamma 90.00
_cell_formula_units_Z 2
_cell_length_a 15.7016(7)
_cell_length_b 9.8725(5)
_cell_length_c 25.8617(12)
_cell_measurement_reflns_used 7949
_cell_measurement_temperature 273(2)
_cell_measurement_theta_max 25.00
_cell_measurement_theta_min 2.21
_cell_volume 3957.0(3)
_computing_structure_refinement 'SHELXL-97 (Sheldrick, 2008)'
_diffrn_ambient_temperature 273(2)
_diffrn_measured_fraction_theta_full 0.999
_diffrn_measured_fraction_theta_max 0.999
_diffrn_measurement_device_type 'Bruker Smart APEX CCD detector'
_diffrn_measurement_method '\w scans'
_diffrn_radiation_monochromator graphite
_diffrn_radiation_source 'fine-focus sealed tube'
_diffrn_radiation_type MoK\a
_diffrn_radiation_wavelength 0.71073
_diffrn_reflns_av_R_equivalents 0.0674
_diffrn_reflns_av_sigmaI/netI 0.1380
_diffrn_reflns_limit_h_max 18
_diffrn_reflns_limit_h_min -16
_diffrn_reflns_limit_k_max 11
_diffrn_reflns_limit_k_min -11
_diffrn_reflns_limit_l_max 30
_diffrn_reflns_limit_l_min -30
_diffrn_reflns_number 32037
_diffrn_reflns_theta_full 25.00
_diffrn_reflns_theta_max 25.00
_diffrn_reflns_theta_min 2.21
_exptl_absorpt_coefficient_mu 0.477
_exptl_absorpt_correction_T_max 0.9450
_exptl_absorpt_correction_T_min 0.9276
_exptl_crystal_colour yellow
_exptl_crystal_density_diffrn 1.399
_exptl_crystal_density_method 'not measured'
_exptl_crystal_description block
_exptl_crystal_F_000 1716
_exptl_crystal_size_max 0.16
_exptl_crystal_size_mid 0.14
_exptl_crystal_size_min 0.12
_refine_diff_density_max 1.147
_refine_diff_density_min -0.806
_refine_diff_density_rms 0.087
_refine_ls_abs_structure_details 'Flack H D (1983), Acta Cryst. A39, 876-881'
_refine_ls_abs_structure_Flack 0.09(9)
_refine_ls_extinction_method none
_refine_ls_goodness_of_fit_ref 1.125
_refine_ls_hydrogen_treatment mixed
_refine_ls_matrix_type full
_refine_ls_number_parameters 1019
_refine_ls_number_reflns 13877
_refine_ls_number_restraints 1
_refine_ls_restrained_S_all 1.125
_refine_ls_R_factor_all 0.1725
_refine_ls_R_factor_gt 0.0921
_refine_ls_shift/su_max 0.000
_refine_ls_shift/su_mean 0.000
_refine_ls_structure_factor_coef Fsqd
_refine_ls_weighting_details 'calc w=1/[\s^2^(Fo^2^)+(0.1000P)^2^+0.8328P] where P=(Fo^2^+2Fc^2^)/3'
_refine_ls_weighting_scheme calc
_refine_ls_wR_factor_gt 0.2000
_refine_ls_wR_factor_ref 0.2233
_reflns_number_gt 7949
_reflns_number_total 13877
_reflns_threshold_expression >2\s(I)
_cod_data_source_file c7nj00324b2.cif
_cod_data_source_block ANT3
_cod_depositor_comments
;
The following automatic conversions were performed:

'_symmetry_cell_setting' value 'Monoclinic' changed to 'monoclinic'
according to
/home/data/users/saulius/crontab/automatic-downloads/rss-feeds/RSC/lib/dictionaries/cif_core.dic
dictionary named 'cif_core.dic' version 2.4.2 from 2011-04-26.

Automatic conversion script
Id: cif_fix_values 4973 2017-02-22 13:04:09Z antanas 
;
_cod_original_sg_symbol_H-M P21
_cod_database_code 7056131

loop_
_symmetry_equiv_pos_as_xyz
'x, y, z'
'-x, y+1/2, -z'

loop_
_atom_site_label
_atom_site_type_symbol
_atom_site_fract_x
_atom_site_fract_y
_atom_site_fract_z
_atom_site_U_iso_or_equiv
_atom_site_adp_type
_atom_site_occupancy
_atom_site_symmetry_multiplicity
_atom_site_calc_flag
_atom_site_refinement_flags
_atom_site_disorder_assembly
_atom_site_disorder_group
Cl1 Cl 0.9758(4) 0.7877(13) 0.5155(2) 0.176(5) Uani 0.587(9) 1 d P A 2
Cl4 Cl 0.8472(7) 0.584(2) 0.5479(8) 0.289(11) Uani 0.587(9) 1 d P A 2
Cl5 Cl 0.9541(7) 0.6306(18) 0.3889(4) 0.120(5) Uani 0.587(9) 1 d P A 2
Cl7 Cl 0.9562(5) 0.8043(9) 0.3183(7) 0.216(7) Uani 0.587(9) 1 d P A 2
Cl8 Cl 0.8055(4) 0.7437(10) 0.33034(19) 0.081(2) Uani 0.587(9) 1 d P A 2
Cl1' Cl 1.0272(8) 0.6212(16) 0.5394(10) 0.266(13) Uani 0.413(9) 1 d P A 1
Cl4' Cl 0.8550(7) 0.6114(11) 0.5236(5) 0.112(5) Uani 0.413(9) 1 d P A 1
Cl5' Cl 0.9584(16) 0.568(3) 0.3754(9) 0.236(17) Uani 0.413(9) 1 d P A 1
Cl7' Cl 0.9617(4) 0.7325(8) 0.2853(2) 0.054(2) Uani 0.413(9) 1 d P A 1
Cl8' Cl 0.8003(7) 0.6447(15) 0.3277(5) 0.120(5) Uani 0.413(9) 1 d P A 1
Cl2 Cl 1.0060(5) 0.5656(16) 0.5997(3) 0.420(9) Uani 1 1 d . . .
Cl3 Cl 0.9207(5) 0.7838(7) 0.6073(2) 0.244(3) Uani 1 1 d . . .
Cl6 Cl 0.8857(7) 0.5285(8) 0.2871(3) 0.355(6) Uani 1 1 d . . .
Cl9 Cl 0.9116(2) 0.2957(3) 0.07592(10) 0.0836(9) Uani 1 1 d . . .
Cl10 Cl 0.9000(2) 0.5619(3) 0.11784(12) 0.0930(10) Uani 1 1 d . . .
Cl11 Cl 0.83410(17) 0.3400(3) 0.16648(10) 0.0754(8) Uani 1 1 d . . .
Cl12 Cl 1.01703(19) 0.3722(4) 0.17246(16) 0.1162(13) Uani 1 1 d . . .
O1A O 0.7776(3) 0.5227(4) -0.09993(16) 0.0217(11) Uani 1 1 d . . .
O2A O -0.0178(3) 0.7008(4) 0.01950(17) 0.0259(11) Uani 1 1 d . . .
O3A O 0.3731(4) 0.0794(5) 0.46262(18) 0.0440(14) Uani 1 1 d . . .
O4A O 0.7703(3) 0.0965(6) 0.24189(18) 0.0438(14) Uani 1 1 d . . .
O1B O 0.7713(3) 0.7773(6) 0.10324(17) 0.0375(13) Uani 1 1 d . . .
O2B O -0.0421(3) 1.0540(5) 0.1972(2) 0.0443(14) Uani 1 1 d . . .
O3B O 0.3190(3) 0.4714(6) 0.65498(19) 0.0397(13) Uani 1 1 d . . .
O4B O 0.7539(3) 0.4873(5) 0.4311(2) 0.0410(14) Uani 1 1 d . . .
C1A C 0.5279(4) 0.4640(6) 0.0790(2) 0.0183(15) Uani 1 1 d . . .
H1A H 0.5813 0.4286 0.0936 0.022 Uiso 1 1 calc R . .
C2A C 0.5204(4) 0.5230(6) 0.0292(2) 0.0212(16) Uani 1 1 d . . .
C3A C 0.4368(4) 0.5784(7) 0.0093(3) 0.0265(17) Uani 1 1 d . . .
H3A H 0.4283 0.6184 -0.0237 0.032 Uiso 1 1 calc R . .
C4A C 0.3712(4) 0.5749(7) 0.0359(3) 0.0225(16) Uani 1 1 d . . .
H4A H 0.3189 0.6139 0.0213 0.027 Uiso 1 1 calc R . .
C5A C 0.2514(4) 0.4465(6) 0.1948(2) 0.0207(16) Uani 1 1 d . . .
H5 H 0.1990 0.4872 0.1815 0.025 Uiso 1 1 calc R . .
C6A C 0.2616(4) 0.3853(7) 0.2424(3) 0.0283(18) Uani 1 1 d . . .
H6A H 0.2171 0.3888 0.2621 0.034 Uiso 1 1 calc R . .
C7A C 0.3390(4) 0.3158(6) 0.2627(2) 0.0175(15) Uani 1 1 d . . .
C8A C 0.4038(4) 0.3153(6) 0.2339(2) 0.0182(15) Uani 1 1 d . . .
H8A H 0.4538 0.2673 0.2464 0.022 Uiso 1 1 calc R . .
C9A C 0.4700(4) 0.3903(7) 0.1581(3) 0.0242(16) Uani 1 1 d . . .
C10A C 0.3095(4) 0.5107(6) 0.1141(3) 0.0218(16) Uani 1 1 d . . .
C11A C 0.4618(4) 0.4547(6) 0.1079(2) 0.0158(14) Uani 1 1 d . . .
C12A C 0.3790(4) 0.5122(6) 0.0868(2) 0.0190(15) Uani 1 1 d . . .
C13A C 0.3990(4) 0.3837(6) 0.1860(2) 0.0163(15) Uani 1 1 d . . .
C14A C 0.3200(4) 0.4491(6) 0.1651(2) 0.0184(15) Uani 1 1 d . . .
C15A C 0.5899(4) 0.5293(6) -0.0017(2) 0.0157(14) Uani 1 1 d . . .
C16A C 0.6560(4) 0.4335(7) 0.0026(3) 0.0280(18) Uani 1 1 d . . .
H16A H 0.6581 0.3661 0.0279 0.034 Uiso 1 1 calc R . .
C17A C 0.7183(4) 0.4352(7) -0.0292(3) 0.0264(17) Uani 1 1 d . . .
H17A H 0.7621 0.3708 -0.0250 0.032 Uiso 1 1 calc R . .
C18A C 0.7153(4) 0.5346(7) -0.0681(2) 0.0200(15) Uani 1 1 d . . .
C19A C 0.6543(4) 0.6354(7) -0.0712(3) 0.0230(16) Uani 1 1 d . . .
H19A H 0.6539 0.7056 -0.0952 0.028 Uiso 1 1 calc R . .
C20A C 0.5944(4) 0.6308(7) -0.0385(2) 0.0197(15) Uani 1 1 d . . .
H20A H 0.5539 0.7001 -0.0410 0.024 Uiso 1 1 calc R . .
C21A C 0.7809(4) 0.6246(7) -0.1390(2) 0.0232(16) Uani 1 1 d . . .
H21A H 0.7253 0.6326 -0.1605 0.035 Uiso 1 1 calc R . .
H21B H 0.8230 0.5997 -0.1604 0.035 Uiso 1 1 calc R . .
H21C H 0.7967 0.7098 -0.1223 0.035 Uiso 1 1 calc R . .
C22A C 0.2225(4) 0.5590(7) 0.0900(2) 0.0220(16) Uani 1 1 d . . .
C23 C 0.1695(4) 0.4780(7) 0.0557(2) 0.0201(15) Uani 1 1 d . . .
H23 H 0.1887 0.3918 0.0487 0.024 Uiso 1 1 calc R . .
C24A C 0.0885(4) 0.5183(7) 0.0309(3) 0.0279(17) Uani 1 1 d . . .
H24A H 0.0547 0.4600 0.0079 0.033 Uiso 1 1 calc R . .
C25A C 0.0587(4) 0.6455(7) 0.0406(2) 0.0195(16) Uani 1 1 d . . .
C26A C 0.1103(4) 0.7317(7) 0.0759(2) 0.0233(16) Uani 1 1 d . . .
H26A H 0.0902 0.8167 0.0838 0.028 Uiso 1 1 calc R . .
C27A C 0.1930(4) 0.6872(7) 0.0993(2) 0.0238(16) Uani 1 1 d . . .
H27A H 0.2283 0.7455 0.1214 0.029 Uiso 1 1 calc R . .
C28A C -0.0723(4) 0.6190(8) -0.0183(3) 0.0324(18) Uani 1 1 d . . .
H28A H -0.0484 0.6153 -0.0502 0.049 Uiso 1 1 calc R . .
H28B H -0.1289 0.6581 -0.0252 0.049 Uiso 1 1 calc R . .
H28C H -0.0758 0.5291 -0.0047 0.049 Uiso 1 1 calc R . .
C29A C 0.3444(4) 0.2464(6) 0.3135(3) 0.0228(16) Uani 1 1 d . . .
C30A C 0.3206(4) 0.3145(7) 0.3568(2) 0.0288(17) Uani 1 1 d . . .
H30A H 0.2986 0.4020 0.3525 0.035 Uiso 1 1 calc R . .
C31A C 0.3293(5) 0.2545(7) 0.4049(3) 0.036(2) Uani 1 1 d . . .
H31A H 0.3115 0.3006 0.4327 0.043 Uiso 1 1 calc R . .
C32A C 0.3636(4) 0.1279(7) 0.4128(3) 0.0265(16) Uani 1 1 d . . .
C33A C 0.3887(4) 0.0542(7) 0.3707(2) 0.0244(16) Uani 1 1 d . . .
H33A H 0.4108 -0.0331 0.3755 0.029 Uiso 1 1 calc R . .
C34A C 0.3791(4) 0.1164(7) 0.3225(3) 0.0264(17) Uani 1 1 d . . .
H34A H 0.3964 0.0699 0.2947 0.032 Uiso 1 1 calc R . .
C35A C 0.4007(6) -0.0540(7) 0.4741(3) 0.042(2) Uani 1 1 d . . .
H35A H 0.3598 -0.1160 0.4554 0.063 Uiso 1 1 calc R . .
H35B H 0.4052 -0.0697 0.5111 0.063 Uiso 1 1 calc R . .
H35C H 0.4561 -0.0674 0.4636 0.063 Uiso 1 1 calc R . .
C36A C 0.5515(4) 0.3167(7) 0.1789(2) 0.0196(16) Uani 1 1 d . . .
C37A C 0.6082(4) 0.3692(7) 0.2207(2) 0.0240(16) Uani 1 1 d . . .
H37A H 0.5972 0.4539 0.2339 0.029 Uiso 1 1 calc R . .
C38A C 0.6818(4) 0.2974(8) 0.2435(3) 0.0282(17) Uani 1 1 d . . .
H38A H 0.7172 0.3322 0.2727 0.034 Uiso 1 1 calc R . .
C39A C 0.7011(4) 0.1782(7) 0.2231(3) 0.0252(17) Uani 1 1 d . . .
C40A C 0.6463(4) 0.1232(7) 0.1806(2) 0.0232(16) Uani 1 1 d . . .
H40A H 0.6590 0.0404 0.1665 0.028 Uiso 1 1 calc R . .
C41A C 0.5736(4) 0.1928(7) 0.1599(3) 0.0235(16) Uani 1 1 d . . .
H41A H 0.5372 0.1550 0.1317 0.028 Uiso 1 1 calc R . .
C42A C 0.8289(5) 0.1412(11) 0.2853(3) 0.056(3) Uani 1 1 d . . .
H42A H 0.8584 0.2204 0.2759 0.085 Uiso 1 1 calc R . .
H42B H 0.8701 0.0709 0.2963 0.085 Uiso 1 1 calc R . .
H42C H 0.7982 0.1628 0.3135 0.085 Uiso 1 1 calc R . .
C1B C 0.4840(4) 0.7142(7) 0.2546(3) 0.0250(17) Uani 1 1 d . . .
H1B H 0.5345 0.6691 0.2685 0.030 Uiso 1 1 calc R . .
C2B C 0.4786(4) 0.7738(7) 0.2066(2) 0.0213(16) Uani 1 1 d . . .
C3B C 0.4030(4) 0.8430(7) 0.1849(3) 0.0274(17) Uani 1 1 d . . .
H3B H 0.3997 0.8864 0.1527 0.033 Uiso 1 1 calc R . .
C4B C 0.3334(4) 0.8460(7) 0.2119(3) 0.0260(17) Uani 1 1 d . . .
H4B H 0.2831 0.8904 0.1970 0.031 Uiso 1 1 calc R . .
C5B C 0.2030(4) 0.7279(7) 0.3673(3) 0.0286(17) Uani 1 1 d . . .
H5B H 0.1494 0.7599 0.3515 0.034 Uiso 1 1 calc R . .
C6B C 0.2124(5) 0.6802(8) 0.4169(3) 0.038(2) Uani 1 1 d . . .
H6B H 0.1657 0.6853 0.4349 0.045 Uiso 1 1 calc R . .
C7B C 0.2916(4) 0.6221(7) 0.4430(3) 0.0287(17) Uani 1 1 d . . .
C8B C 0.3614(4) 0.6190(7) 0.4146(3) 0.0249(16) Uani 1 1 d . . .
H8B H 0.4135 0.5810 0.4301 0.030 Uiso 1 1 calc R . .
C9B C 0.4233(4) 0.6647(7) 0.3346(2) 0.0218(16) Uani 1 1 d . . .
C10B C 0.2656(4) 0.7871(7) 0.2890(3) 0.0270(17) Uani 1 1 d . . .
C11B C 0.4147(4) 0.7186(7) 0.2844(3) 0.0252(17) Uani 1 1 d . . .
C12B C 0.3367(4) 0.7841(7) 0.2609(3) 0.0265(17) Uani 1 1 d . . .
C13B C 0.2730(4) 0.7304(7) 0.3386(3) 0.0292(17) Uani 1 1 d . . .
C14B C 0.3539(4) 0.6726(7) 0.3629(3) 0.0233(16) Uani 1 1 d . . .
C15B C 0.5540(4) 0.7719(7) 0.1773(2) 0.0201(15) Uani 1 1 d . . .
C16B C 0.6384(4) 0.7458(7) 0.2034(3) 0.0319(18) Uani 1 1 d . . .
H16B H 0.6476 0.7303 0.2394 0.038 Uiso 1 1 calc R . .
C17B C 0.7069(4) 0.7430(8) 0.1768(3) 0.0348(19) Uani 1 1 d . . .
H17B H 0.7609 0.7181 0.1946 0.042 Uiso 1 1 calc R . .
C18B C 0.6985(4) 0.7760(7) 0.1242(3) 0.0259(17) Uani 1 1 d . . .
C19B C 0.6150(4) 0.8037(7) 0.0984(2) 0.0240(16) Uani 1 1 d . . .
H19B H 0.6060 0.8249 0.0629 0.029 Uiso 1 1 calc R . .
C20B C 0.5464(4) 0.7997(8) 0.1251(3) 0.0312(18) Uani 1 1 d . . .
H20B H 0.4917 0.8170 0.1067 0.037 Uiso 1 1 calc R . .
C21B C 0.7653(5) 0.8192(11) 0.0506(3) 0.058(3) Uani 1 1 d . . .
H21D H 0.7417 0.7470 0.0279 0.087 Uiso 1 1 calc R . .
H21E H 0.8217 0.8419 0.0435 0.087 Uiso 1 1 calc R . .
H21F H 0.7284 0.8971 0.0447 0.087 Uiso 1 1 calc R . .
C22B C 0.1846(4) 0.8581(7) 0.2639(2) 0.0219(16) Uani 1 1 d . . .
C23B C 0.1313(5) 0.7971(8) 0.2235(3) 0.0353(19) Uani 1 1 d . . .
H23B H 0.1468 0.7137 0.2111 0.042 Uiso 1 1 calc R . .
C24B C 0.0538(4) 0.8578(8) 0.2005(3) 0.0327(18) Uani 1 1 d . . .
H24B H 0.0173 0.8141 0.1738 0.039 Uiso 1 1 calc R . .
C25B C 0.0328(4) 0.9823(8) 0.2178(3) 0.0301(18) Uani 1 1 d . . .
C26B C 0.0874(5) 1.0446(8) 0.2585(3) 0.039(2) Uani 1 1 d . . .
H26B H 0.0733 1.1294 0.2703 0.046 Uiso 1 1 calc R . .
C27B C 0.1609(4) 0.9827(8) 0.2810(3) 0.0301(18) Uani 1 1 d . . .
H27B H 0.1962 1.0251 0.3087 0.036 Uiso 1 1 calc R . .
C28B C -0.1001(5) 0.9840(9) 0.1603(3) 0.046(2) Uani 1 1 d . . .
H28D H -0.0714 0.9556 0.1320 0.069 Uiso 1 1 calc R . .
H28E H -0.1475 1.0422 0.1469 0.069 Uiso 1 1 calc R . .
H28F H -0.1212 0.9060 0.1764 0.069 Uiso 1 1 calc R . .
C29B C 0.3024(4) 0.5768(7) 0.4986(3) 0.0285(17) Uani 1 1 d . . .
C30B C 0.2342(4) 0.5154(7) 0.5178(3) 0.0310(18) Uani 1 1 d . . .
H30B H 0.1826 0.4989 0.4955 0.037 Uiso 1 1 calc R . .
C31B C 0.2428(5) 0.4791(8) 0.5696(3) 0.0361(19) Uani 1 1 d . . .
H31B H 0.1976 0.4354 0.5819 0.043 Uiso 1 1 calc R . .
C32B C 0.3178(5) 0.5068(7) 0.6034(3) 0.0324(19) Uani 1 1 d . . .
C33B C 0.3862(4) 0.5700(7) 0.5855(3) 0.0235(16) Uani 1 1 d . . .
H33B H 0.4370 0.5893 0.6081 0.028 Uiso 1 1 calc R . .
C34B C 0.3768(4) 0.6038(7) 0.5328(3) 0.0294(17) Uani 1 1 d . . .
H34B H 0.4224 0.6460 0.5203 0.035 Uiso 1 1 calc R . .
C35B C 0.3957(5) 0.4947(9) 0.6908(3) 0.041(2) Uani 1 1 d . . .
H35D H 0.4402 0.4351 0.6829 0.062 Uiso 1 1 calc R . .
H35E H 0.3854 0.4777 0.7258 0.062 Uiso 1 1 calc R . .
H35F H 0.4137 0.5870 0.6879 0.062 Uiso 1 1 calc R . .
C36B C 0.5092(4) 0.6105(6) 0.3603(2) 0.0202(15) Uani 1 1 d . . .
C37B C 0.5655(4) 0.6952(7) 0.3944(2) 0.0247(17) Uani 1 1 d . . .
H37B H 0.5482 0.7825 0.4014 0.030 Uiso 1 1 calc R . .
C38B C 0.6444(5) 0.6501(7) 0.4169(3) 0.0293(18) Uani 1 1 d . . .
H38B H 0.6806 0.7062 0.4394 0.035 Uiso 1 1 calc R . .
C39B C 0.6714(4) 0.5193(7) 0.4064(3) 0.0272(17) Uani 1 1 d . . .
C40B C 0.6188(4) 0.4359(7) 0.3734(2) 0.0271(17) Uani 1 1 d . . .
H40B H 0.6372 0.3498 0.3655 0.033 Uiso 1 1 calc R . .
C41B C 0.5376(5) 0.4821(7) 0.3518(3) 0.0295(17) Uani 1 1 d . . .
H41B H 0.5007 0.4237 0.3307 0.035 Uiso 1 1 calc R . .
C42B C 0.7843(5) 0.3544(8) 0.4224(3) 0.042(2) Uani 1 1 d . . .
H42D H 0.7436 0.2887 0.4309 0.063 Uiso 1 1 calc R . .
H42E H 0.8391 0.3401 0.4442 0.063 Uiso 1 1 calc R . .
H42F H 0.7907 0.3449 0.3863 0.063 Uiso 1 1 calc R . .
C43 C 0.9198(6) 0.3928(10) 0.1369(4) 0.066(3) Uani 1 1 d . . .
C44 C 0.9023(5) 0.6602(9) 0.3260(3) 0.049(2) Uani 1 1 d . A .
C45 C 0.9410(6) 0.6494(14) 0.5613(4) 0.087(4) Uani 1 1 d . A .

loop_
_atom_site_aniso_label
_atom_site_aniso_U_11
_atom_site_aniso_U_22
_atom_site_aniso_U_33
_atom_site_aniso_U_23
_atom_site_aniso_U_13
_atom_site_aniso_U_12
Cl1 0.081(4) 0.360(15) 0.090(4) 0.035(6) 0.024(3) 0.025(7)
Cl4 0.073(6) 0.340(19) 0.46(2) -0.219(18) 0.056(10) -0.105(9)
Cl5 0.048(4) 0.238(14) 0.067(4) 0.046(6) -0.009(3) -0.019(5)
Cl7 0.085(5) 0.084(6) 0.48(2) 0.096(10) 0.039(9) -0.014(5)
Cl8 0.044(3) 0.161(7) 0.038(3) -0.002(4) 0.012(2) 0.027(4)
Cl1' 0.109(10) 0.191(14) 0.55(3) -0.147(19) 0.202(16) -0.057(10)
Cl4' 0.076(7) 0.093(6) 0.133(8) -0.047(5) -0.091(6) 0.053(6)
Cl5' 0.143(14) 0.32(3) 0.22(2) 0.22(3) -0.045(15) -0.022(16)
Cl7' 0.038(3) 0.067(5) 0.062(4) 0.029(3) 0.024(3) 0.001(3)
Cl8' 0.063(5) 0.137(10) 0.158(10) 0.074(9) 0.007(5) -0.019(7)
Cl2 0.200(7) 0.78(3) 0.239(8) 0.016(13) -0.099(7) 0.190(12)
Cl3 0.351(9) 0.206(6) 0.166(5) -0.076(5) 0.010(5) -0.075(6)
Cl6 0.501(14) 0.224(7) 0.294(8) -0.190(7) -0.069(8) 0.170(8)
Cl9 0.124(2) 0.0686(17) 0.0719(17) 0.0059(15) 0.0576(17) 0.0235(17)
Cl10 0.143(3) 0.0558(16) 0.089(2) 0.0142(16) 0.0461(19) 0.0151(18)
Cl11 0.0743(17) 0.086(2) 0.0776(17) -0.0049(15) 0.0477(14) -0.0159(15)
Cl12 0.0614(19) 0.114(3) 0.167(3) 0.044(3) 0.002(2) -0.0025(19)
O1A 0.020(2) 0.023(3) 0.023(2) 0.008(2) 0.007(2) 0.002(2)
O2A 0.016(3) 0.026(3) 0.035(3) 0.010(2) -0.001(2) -0.001(2)
O3A 0.079(4) 0.032(3) 0.025(3) 0.004(2) 0.021(3) 0.011(3)
O4A 0.031(3) 0.067(4) 0.030(3) -0.002(3) -0.003(2) 0.010(3)
O1B 0.030(3) 0.065(4) 0.020(3) -0.007(3) 0.014(2) -0.003(3)
O2B 0.021(3) 0.048(3) 0.058(4) 0.000(3) -0.012(3) 0.009(3)
O3B 0.035(3) 0.052(3) 0.036(3) 0.012(3) 0.017(3) -0.001(3)
O4B 0.030(3) 0.033(3) 0.052(3) -0.005(3) -0.015(3) 0.015(3)
C1A 0.020(4) 0.017(4) 0.018(4) -0.006(3) 0.003(3) -0.005(3)
C2A 0.024(4) 0.014(3) 0.025(4) -0.005(3) 0.000(3) 0.004(3)
C3A 0.027(4) 0.022(4) 0.030(4) -0.001(3) 0.005(3) 0.007(3)
C4A 0.018(4) 0.024(4) 0.024(4) -0.004(3) 0.000(3) -0.006(3)
C5A 0.015(4) 0.016(4) 0.031(4) -0.003(3) 0.003(3) 0.000(3)
C6A 0.027(4) 0.033(4) 0.029(4) -0.002(4) 0.019(3) -0.008(4)
C7A 0.021(4) 0.023(4) 0.010(3) -0.009(3) 0.004(3) 0.004(3)
C8A 0.022(4) 0.012(3) 0.021(4) -0.005(3) 0.007(3) -0.002(3)
C9A 0.027(4) 0.019(4) 0.025(4) -0.005(3) -0.002(3) 0.003(3)
C10A 0.022(4) 0.014(3) 0.028(4) -0.009(3) 0.002(3) -0.002(3)
C11A 0.016(4) 0.012(3) 0.020(4) 0.002(3) 0.004(3) 0.006(3)
C12A 0.020(4) 0.017(4) 0.021(4) -0.006(3) 0.004(3) -0.005(3)
C13A 0.023(4) 0.016(3) 0.008(3) -0.006(3) -0.001(3) -0.003(3)
C14A 0.023(4) 0.017(4) 0.016(4) -0.008(3) 0.008(3) -0.006(3)
C15A 0.017(4) 0.017(3) 0.012(3) 0.001(3) 0.000(3) 0.000(3)
C16A 0.031(4) 0.028(4) 0.025(4) 0.007(3) 0.002(3) -0.014(4)
C17A 0.027(4) 0.022(4) 0.033(4) -0.001(3) 0.013(3) 0.012(3)
C18A 0.017(4) 0.026(4) 0.017(4) 0.002(3) 0.002(3) 0.004(3)
C19A 0.014(4) 0.023(4) 0.031(4) -0.013(3) 0.002(3) -0.003(3)
C20A 0.015(4) 0.023(4) 0.020(4) 0.001(3) -0.001(3) -0.001(3)
C21A 0.015(4) 0.027(4) 0.030(4) -0.002(3) 0.010(3) -0.010(3)
C22A 0.027(4) 0.020(4) 0.019(4) 0.001(3) 0.005(3) 0.002(3)
C23 0.023(4) 0.020(4) 0.020(4) -0.010(3) 0.010(3) 0.003(3)
C24A 0.016(4) 0.029(4) 0.038(4) -0.003(4) 0.002(3) 0.000(3)
C25A 0.016(4) 0.028(4) 0.017(4) 0.001(3) 0.008(3) -0.001(3)
C26A 0.023(4) 0.023(4) 0.028(4) -0.001(3) 0.015(3) 0.004(3)
C27A 0.027(4) 0.027(4) 0.016(4) -0.006(3) -0.001(3) -0.008(3)
C28A 0.018(4) 0.038(4) 0.038(4) -0.001(4) -0.006(3) -0.002(4)
C29A 0.019(4) 0.017(4) 0.033(4) 0.003(3) 0.005(3) -0.003(3)
C30A 0.043(5) 0.023(4) 0.026(4) 0.007(3) 0.021(3) 0.004(4)
C31A 0.062(5) 0.019(4) 0.035(5) -0.003(4) 0.031(4) 0.004(4)
C32A 0.026(4) 0.030(4) 0.025(4) -0.007(4) 0.010(3) -0.007(4)
C33A 0.026(4) 0.027(4) 0.020(4) 0.008(3) 0.004(3) -0.007(3)
C34A 0.023(4) 0.029(4) 0.027(4) -0.006(3) 0.006(3) -0.005(3)
C35A 0.077(6) 0.029(5) 0.024(4) 0.002(4) 0.021(4) -0.008(4)
C36A 0.025(4) 0.030(4) 0.005(3) 0.003(3) 0.004(3) -0.001(3)
C37A 0.024(4) 0.030(4) 0.021(4) -0.009(3) 0.011(3) -0.009(3)
C38A 0.014(4) 0.046(5) 0.021(4) -0.002(4) -0.008(3) -0.001(4)
C39A 0.021(4) 0.033(4) 0.021(4) 0.007(4) 0.002(3) 0.009(4)
C40A 0.015(4) 0.026(4) 0.030(4) 0.006(3) 0.006(3) 0.006(3)
C41A 0.021(4) 0.027(4) 0.023(4) 0.008(3) 0.008(3) -0.002(3)
C42A 0.040(5) 0.094(7) 0.033(5) -0.015(5) -0.003(4) 0.020(5)
C1B 0.018(4) 0.035(4) 0.021(4) -0.005(3) 0.004(3) -0.002(3)
C2B 0.024(4) 0.023(4) 0.017(4) -0.007(3) 0.000(3) -0.012(3)
C3B 0.027(4) 0.031(4) 0.023(4) 0.004(3) -0.001(3) -0.002(4)
C4B 0.020(4) 0.027(4) 0.027(4) -0.003(3) -0.009(3) -0.001(3)
C5B 0.023(4) 0.033(4) 0.031(4) 0.006(4) 0.009(3) 0.003(3)
C6B 0.030(4) 0.051(5) 0.033(5) 0.001(4) 0.007(4) -0.004(4)
C7B 0.030(4) 0.031(4) 0.029(4) -0.003(4) 0.016(3) 0.007(4)
C8B 0.026(4) 0.024(4) 0.025(4) -0.001(3) 0.007(3) 0.007(3)
C9B 0.027(4) 0.028(4) 0.010(3) 0.006(3) 0.003(3) 0.001(3)
C10B 0.030(4) 0.028(4) 0.024(4) -0.007(4) 0.008(3) 0.002(4)
C11B 0.022(4) 0.022(4) 0.031(4) -0.006(3) 0.004(3) 0.003(3)
C12B 0.019(4) 0.031(4) 0.027(4) 0.000(4) -0.002(3) 0.002(3)
C13B 0.029(4) 0.032(4) 0.026(4) 0.002(4) 0.005(3) -0.007(4)
C14B 0.023(4) 0.024(4) 0.023(4) -0.005(3) 0.004(3) -0.002(3)
C15B 0.023(4) 0.024(4) 0.015(4) -0.002(3) 0.007(3) -0.007(3)
C16B 0.034(4) 0.035(4) 0.029(4) 0.002(4) 0.011(4) 0.002(4)
C17B 0.019(4) 0.042(5) 0.044(5) 0.016(4) 0.006(4) 0.020(4)
C18B 0.029(4) 0.026(4) 0.025(4) -0.008(3) 0.011(3) -0.010(3)
C19B 0.031(4) 0.026(4) 0.018(3) 0.002(3) 0.014(3) -0.004(3)
C20B 0.027(4) 0.038(4) 0.026(4) -0.007(4) -0.001(3) -0.007(4)
C21B 0.025(4) 0.132(9) 0.021(4) 0.000(5) 0.012(3) -0.009(5)
C22B 0.016(4) 0.028(4) 0.023(4) 0.001(3) 0.008(3) -0.001(3)
C23B 0.037(5) 0.044(5) 0.028(4) -0.003(4) 0.011(4) 0.009(4)
C24B 0.022(4) 0.044(5) 0.031(4) -0.015(4) 0.000(3) 0.004(4)
C25B 0.026(4) 0.034(4) 0.031(4) 0.006(4) 0.005(3) 0.005(4)
C26B 0.036(5) 0.025(4) 0.055(5) -0.007(4) 0.004(4) -0.012(4)
C27B 0.016(4) 0.045(5) 0.027(4) -0.006(4) -0.005(3) -0.003(4)
C28B 0.027(4) 0.056(6) 0.051(5) -0.002(5) -0.004(4) 0.009(4)
C29B 0.031(4) 0.027(4) 0.030(4) -0.005(3) 0.011(4) 0.008(4)
C30B 0.020(4) 0.044(5) 0.029(4) 0.006(4) 0.005(3) -0.004(4)
C31B 0.033(5) 0.041(5) 0.038(5) -0.006(4) 0.017(4) -0.001(4)
C32B 0.048(5) 0.027(4) 0.025(4) 0.006(3) 0.013(4) -0.006(4)
C33B 0.028(4) 0.022(4) 0.020(4) -0.002(3) 0.000(3) 0.008(3)
C34B 0.028(4) 0.021(4) 0.042(5) 0.003(4) 0.017(4) 0.002(3)
C35B 0.057(6) 0.049(5) 0.020(4) 0.014(4) 0.012(4) 0.001(4)
C36B 0.028(4) 0.015(4) 0.019(4) 0.005(3) 0.008(3) 0.005(3)
C37B 0.034(4) 0.019(4) 0.023(4) 0.001(3) 0.010(3) 0.001(3)
C38B 0.034(5) 0.024(4) 0.027(4) 0.004(3) -0.005(3) -0.009(4)
C39B 0.023(4) 0.027(4) 0.032(4) -0.001(4) 0.005(3) 0.002(4)
C40B 0.034(4) 0.027(4) 0.022(4) -0.007(3) 0.008(3) -0.002(4)
C41B 0.030(4) 0.023(4) 0.038(4) -0.002(4) 0.013(4) -0.001(4)
C42B 0.023(4) 0.037(5) 0.062(5) -0.005(4) -0.006(4) 0.016(4)
C43 0.081(7) 0.065(7) 0.065(6) 0.023(5) 0.047(6) 0.025(6)
C44 0.054(6) 0.050(5) 0.048(5) 0.004(4) 0.019(4) -0.010(4)
C45 0.042(6) 0.142(11) 0.074(7) 0.003(8) 0.004(5) 0.010(7)

loop_
_atom_type_symbol
_atom_type_description
_atom_type_scat_dispersion_real
_atom_type_scat_dispersion_imag
_atom_type_scat_source
C C 0.0033 0.0016 'International Tables Vol C Tables 4.2.6.8 and 6.1.1.4'
H H 0.0000 0.0000 'International Tables Vol C Tables 4.2.6.8 and 6.1.1.4'
Cl Cl 0.1484 0.1585 'International Tables Vol C Tables 4.2.6.8 and 6.1.1.4'
O O 0.0106 0.0060 'International Tables Vol C Tables 4.2.6.8 and 6.1.1.4'

loop_
_geom_angle_atom_site_label_1
_geom_angle_atom_site_label_2
_geom_angle_atom_site_label_3
_geom_angle
C45 Cl1' Cl2 55.4(7)
C44 Cl5' Cl6 42.7(7)
C44 Cl7' Cl6 44.3(4)
C44 Cl8' Cl6 48.8(5)
C45 Cl2 Cl1' 56.9(7)
C44 Cl6 Cl8' 48.0(5)
C44 Cl6 Cl7' 45.5(4)
Cl8' Cl6 Cl7' 84.9(4)
C44 Cl6 Cl5' 44.6(9)
Cl8' Cl6 Cl5' 72.0(8)
Cl7' Cl6 Cl5' 73.4(7)
C18A O1A C21A 118.1(5)
C25A O2A C28A 116.1(5)
C32A O3A C35A 120.9(6)
C39A O4A C42A 118.5(6)
C18B O1B C21B 117.7(5)
C28B O2B C25B 115.3(6)
C32B O3B C35B 118.1(5)
C39B O4B C42B 116.7(5)
C11A C1A C2A 124.6(6)
C11A C1A H1A 117.7
C2A C1A H1A 117.7
C1A C2A C3A 115.1(6)
C1A C2A C15A 124.3(6)
C3A C2A C15A 120.6(6)
C4A C3A C2A 122.9(7)
C4A C3A H3A 118.6
C2A C3A H3A 118.6
C3A C4A C12A 121.7(6)
C3A C4A H4A 119.1
C12A C4A H4A 119.1
C6A C5A C14A 120.6(6)
C6A C5A H5 119.7
C14A C5A H5 119.7
C5A C6A C7A 121.3(6)
C5A C6A H6A 119.3
C7A C6A H6A 119.3
C8A C7A C6A 118.1(6)
C8A C7A C29A 123.3(6)
C6A C7A C29A 118.6(6)
C7A C8A C13A 123.2(6)
C7A C8A H8A 118.4
C13A C8A H8A 118.4
C13A C9A C11A 121.1(6)
C13A C9A C36A 119.4(6)
C11A C9A C36A 119.3(6)
C12A C10A C14A 119.1(6)
C12A C10A C22A 121.7(6)
C14A C10A C22A 118.9(6)
C1A C11A C9A 123.8(6)
C1A C11A C12A 118.7(5)
C9A C11A C12A 117.5(6)
C10A C12A C4A 120.7(6)
C10A C12A C11A 122.4(6)
C4A C12A C11A 116.9(5)
C8A C13A C9A 122.4(6)
C8A C13A C14A 118.2(6)
C9A C13A C14A 119.4(5)
C5A C14A C13A 118.5(6)
C5A C14A C10A 121.2(6)
C13A C14A C10A 120.3(6)
C20A C15A C16A 115.0(6)
C20A C15A C2A 122.2(6)
C16A C15A C2A 122.8(6)
C17A C16A C15A 122.3(6)
C17A C16A H16A 118.8
C15A C16A H16A 118.8
C16A C17A C18A 119.6(6)
C16A C17A H17A 120.2
C18A C17A H17A 120.2
C19A C18A O1A 125.5(6)
C19A C18A C17A 119.4(6)
O1A C18A C17A 115.0(5)
C20A C19A C18A 118.9(6)
C20A C19A H19A 120.5
C18A C19A H19A 120.5
C19A C20A C15A 124.4(6)
C19A C20A H20A 117.8
C15A C20A H20A 117.8
O1A C21A H21A 109.5
O1A C21A H21B 109.5
H21A C21A H21B 109.5
O1A C21A H21C 109.5
H21A C21A H21C 109.5
H21B C21A H21C 109.5
C23 C22A C27A 117.4(6)
C23 C22A C10A 120.4(6)
C27A C22A C10A 122.2(6)
C22A C23 C24A 123.2(6)
C22A C23 H23 118.4
C24A C23 H23 118.4
C25A C24A C23 119.4(6)
C25A C24A H24A 120.3
C23 C24A H24A 120.3
O2A C25A C24A 126.9(6)
O2A C25A C26A 113.5(6)
C24A C25A C26A 119.5(6)
C25A C26A C27A 119.0(6)
C25A C26A H26A 120.5
C27A C26A H26A 120.5
C22A C27A C26A 121.5(6)
C22A C27A H27A 119.3
C26A C27A H27A 119.3
O2A C28A H28A 109.5
O2A C28A H28B 109.5
H28A C28A H28B 109.5
O2A C28A H28C 109.5
H28A C28A H28C 109.5
H28B C28A H28C 109.5
C34A C29A C30A 116.8(6)
C34A C29A C7A 122.8(6)
C30A C29A C7A 120.2(6)
C31A C30A C29A 121.2(6)
C31A C30A H30A 119.4
C29A C30A H30A 119.4
C32A C31A C30A 120.9(7)
C32A C31A H31A 119.6
C30A C31A H31A 119.6
O3A C32A C31A 116.3(6)
O3A C32A C33A 123.1(6)
C31A C32A C33A 120.6(7)
C34A C33A C32A 117.6(7)
C34A C33A H33A 121.2
C32A C33A H33A 121.2
C33A C34A C29A 122.9(7)
C33A C34A H34A 118.5
C29A C34A H34A 118.5
O3A C35A H35A 109.5
O3A C35A H35B 109.5
H35A C35A H35B 109.5
O3A C35A H35C 109.5
H35A C35A H35C 109.5
H35B C35A H35C 109.5
C41A C36A C37A 116.2(6)
C41A C36A C9A 123.5(6)
C37A C36A C9A 120.3(6)
C36A C37A C38A 121.4(7)
C36A C37A H37A 119.3
C38A C37A H37A 119.3
C39A C38A C37A 120.0(6)
C39A C38A H38A 120.0
C37A C38A H38A 120.0
C38A C39A O4A 126.1(6)
C38A C39A C40A 120.1(6)
O4A C39A C40A 113.7(6)
C41A C40A C39A 119.0(7)
C41A C40A H40A 120.5
C39A C40A H40A 120.5
C40A C41A C36A 123.2(7)
C40A C41A H41A 118.4
C36A C41A H41A 118.4
O4A C42A H42A 109.5
O4A C42A H42B 109.5
H42A C42A H42B 109.5
O4A C42A H42C 109.5
H42A C42A H42C 109.5
H42B C42A H42C 109.5
C2B C1B C11B 122.3(6)
C2B C1B H1B 118.9
C11B C1B H1B 118.9
C1B C2B C3B 119.9(6)
C1B C2B C15B 120.9(6)
C3B C2B C15B 119.2(6)
C4B C3B C2B 119.5(6)
C4B C3B H3B 120.3
C2B C3B H3B 120.3
C3B C4B C12B 121.8(6)
C3B C4B H4B 119.1
C12B C4B H4B 119.1
C6B C5B C13B 121.7(7)
C6B C5B H5B 119.1
C13B C5B H5B 119.1
C5B C6B C7B 122.6(7)
C5B C6B H6B 118.7
C7B C6B H6B 118.7
C8B C7B C6B 116.7(6)
C8B C7B C29B 121.1(6)
C6B C7B C29B 122.0(6)
C7B C8B C14B 121.6(6)
C7B C8B H8B 119.2
C14B C8B H8B 119.2
C11B C9B C14B 119.7(6)
C11B C9B C36B 119.7(6)
C14B C9B C36B 120.3(5)
C13B C10B C12B 120.4(6)
C13B C10B C22B 121.7(6)
C12B C10B C22B 117.8(6)
C9B C11B C1B 121.4(6)
C9B C11B C12B 121.2(6)
C1B C11B C12B 117.3(6)
C4B C12B C10B 122.2(6)
C4B C12B C11B 119.1(6)
C10B C12B C11B 118.6(6)
C10B C13B C5B 122.2(7)
C10B C13B C14B 120.0(6)
C5B C13B C14B 117.8(6)
C9B C14B C8B 120.8(6)
C9B C14B C13B 119.8(6)
C8B C14B C13B 119.4(6)
C20B C15B C16B 115.8(6)
C20B C15B C2B 123.0(6)
C16B C15B C2B 121.1(5)
C17B C16B C15B 121.2(6)
C17B C16B H16B 119.4
C15B C16B H16B 119.4
C16B C17B C18B 122.1(6)
C16B C17B H17B 119.0
C18B C17B H17B 119.0
O1B C18B C17B 116.5(6)
O1B C18B C19B 126.8(6)
C17B C18B C19B 116.7(6)
C20B C19B C18B 120.3(6)
C20B C19B H19B 119.8
C18B C19B H19B 119.8
C15B C20B C19B 123.7(6)
C15B C20B H20B 118.1
C19B C20B H20B 118.1
O1B C21B H21D 109.5
O1B C21B H21E 109.5
H21D C21B H21E 109.5
O1B C21B H21F 109.5
H21D C21B H21F 109.5
H21E C21B H21F 109.5
C23B C22B C27B 118.3(6)
C23B C22B C10B 119.7(6)
C27B C22B C10B 122.0(6)
C22B C23B C24B 121.3(7)
C22B C23B H23B 119.3
C24B C23B H23B 119.3
C25B C24B C23B 118.9(7)
C25B C24B H24B 120.5
C23B C24B H24B 120.5
C24B C25B C26B 119.6(7)
C24B C25B O2B 124.1(7)
C26B C25B O2B 116.3(7)
C27B C26B C25B 120.5(7)
C27B C26B H26B 119.8
C25B C26B H26B 119.8
C26B C27B C22B 121.3(7)
C26B C27B H27B 119.3
C22B C27B H27B 119.3
O2B C28B H28D 109.5
O2B C28B H28E 109.5
H28D C28B H28E 109.5
O2B C28B H28F 109.5
H28D C28B H28F 109.5
H28E C28B H28F 109.5
C34B C29B C30B 118.7(6)
C34B C29B C7B 121.1(6)
C30B C29B C7B 120.0(6)
C31B C30B C29B 120.1(7)
C31B C30B H30B 120.0
C29B C30B H30B 120.0
C30B C31B C32B 120.6(7)
C30B C31B H31B 119.7
C32B C31B H31B 119.7
O3B C32B C31B 116.4(6)
O3B C32B C33B 123.3(7)
C31B C32B C33B 120.3(7)
C32B C33B C34B 118.2(6)
C32B C33B H33B 120.9
C34B C33B H33B 120.9
C29B C34B C33B 122.1(6)
C29B C34B H34B 119.0
C33B C34B H34B 119.0
O3B C35B H35D 109.5
O3B C35B H35E 109.5
H35D C35B H35E 109.5
O3B C35B H35F 109.5
H35D C35B H35F 109.5
H35E C35B H35F 109.5
C41B C36B C37B 117.3(6)
C41B C36B C9B 123.3(6)
C37B C36B C9B 119.4(6)
C38B C37B C36B 120.6(6)
C38B C37B H37B 119.7
C36B C37B H37B 119.7
C37B C38B C39B 120.3(7)
C37B C38B H38B 119.9
C39B C38B H38B 119.9
C40B C39B O4B 125.3(6)
C40B C39B C38B 120.5(6)
O4B C39B C38B 114.2(6)
C39B C40B C41B 118.6(7)
C39B C40B H40B 120.7
C41B C40B H40B 120.7
C36B C41B C40B 122.7(7)
C36B C41B H41B 118.6
C40B C41B H41B 118.6
O4B C42B H42D 109.5
O4B C42B H42E 109.5
H42D C42B H42E 109.5
O4B C42B H42F 109.5
H42D C42B H42F 109.5
H42E C42B H42F 109.5
Cl12 C43 Cl11 115.4(5)
Cl12 C43 Cl10 112.2(6)
Cl11 C43 Cl10 107.2(5)
Cl12 C43 Cl9 110.0(5)
Cl11 C43 Cl9 105.7(6)
Cl10 C43 Cl9 105.7(5)
Cl8' C44 Cl6 83.2(8)
Cl8' C44 Cl7' 135.5(7)
Cl6 C44 Cl7' 90.2(6)
Cl8' C44 Cl7 127.1(8)
Cl6 C44 Cl7 129.2(9)
Cl7' C44 Cl7 39.1(6)
Cl8' C44 Cl5' 109.0(10)
Cl6 C44 Cl5' 92.8(13)
Cl7' C44 Cl5' 115.3(10)
Cl7 C44 Cl5' 109.3(12)
Cl8' C44 Cl5 106.1(7)
Cl6 C44 Cl5 116.6(8)
Cl7' C44 Cl5 116.0(7)
Cl7 C44 Cl5 94.8(9)
Cl5' C44 Cl5 24.2(15)
Cl8' C44 Cl8 33.7(4)
Cl6 C44 Cl8 111.1(7)
Cl7' C44 Cl8 114.7(6)
Cl7 C44 Cl8 93.9(7)
Cl5' C44 Cl8 123.8(11)
Cl5 C44 Cl8 107.6(6)
Cl2 C45 Cl1' 67.7(10)
Cl2 C45 Cl4' 132.9(11)
Cl1' C45 Cl4' 115.9(12)
Cl2 C45 Cl4 114.5(13)
Cl1' C45 Cl4 131.9(12)
Cl4' C45 Cl4 25.9(10)
Cl2 C45 Cl3 97.7(7)
Cl1' C45 Cl3 127.4(9)
Cl4' C45 Cl3 110.5(8)
Cl4 C45 Cl3 100.5(8)
Cl2 C45 Cl1 123.2(8)
Cl1' C45 Cl1 64.1(9)
Cl4' C45 Cl1 95.0(8)
Cl4 C45 Cl1 119.5(11)
Cl3 C45 Cl1 89.0(7)

loop_
_geom_bond_atom_site_label_1
_geom_bond_atom_site_label_2
_geom_bond_distance
Cl1 C45 1.941(15)
Cl4 C45 1.594(15)
Cl5 C44 1.724(14)
Cl7 C44 1.684(11)
Cl8 C44 1.747(10)
Cl1' C45 1.574(13)
Cl1' Cl2 1.74(2)
Cl4' C45 1.578(13)
Cl5' C44 1.70(2)
Cl5' Cl6 2.41(3)
Cl7' C44 1.673(10)
Cl7' Cl6 2.345(13)
Cl8' C44 1.617(13)
Cl8' Cl6 2.162(17)
Cl2 C45 1.546(13)
Cl3 C45 1.845(13)
Cl6 C44 1.638(10)
Cl9 C43 1.833(10)
Cl10 C43 1.754(10)
Cl11 C43 1.731(9)
Cl12 C43 1.664(11)
O1A C18A 1.380(7)
O1A C21A 1.433(7)
O2A C25A 1.351(7)
O2A C28A 1.440(8)
O3A C32A 1.361(8)
O3A C35A 1.403(9)
O4A C39A 1.378(8)
O4A C42A 1.404(9)
O1B C18B 1.341(7)
O1B C21B 1.410(8)
O2B C28B 1.392(8)
O2B C25B 1.403(8)
O3B C32B 1.375(8)
O3B C35B 1.416(8)
O4B C39B 1.386(8)
O4B C42B 1.427(8)
C1A C11A 1.376(8)
C1A C2A 1.402(9)
C1A H1A 0.9300
C2A C3A 1.440(9)
C2A C15A 1.453(9)
C3A C4A 1.327(9)
C3A H3A 0.9300
C4A C12A 1.442(9)
C4A H4A 0.9300
C5A C6A 1.358(9)
C5A C14A 1.420(8)
C5A H5 0.9300
C6A C7A 1.421(9)
C6A H6A 0.9300
C7A C8A 1.354(8)
C7A C29A 1.471(9)
C8A C13A 1.402(8)
C8A H8A 0.9300
C9A C13A 1.422(9)
C9A C11A 1.432(9)
C9A C36A 1.495(9)
C10A C12A 1.392(9)
C10A C14A 1.437(9)
C10A C22A 1.485(9)
C11A C12A 1.444(8)
C13A C14A 1.426(9)
C15A C20A 1.392(9)
C15A C16A 1.396(9)
C16A C17A 1.376(9)
C16A H16A 0.9300
C17A C18A 1.400(9)
C17A H17A 0.9300
C18A C19A 1.375(9)
C19A C20A 1.362(8)
C19A H19A 0.9300
C20A H20A 0.9300
C21A H21A 0.9600
C21A H21B 0.9600
C21A H21C 0.9600
C22A C23 1.373(9)
C22A C27A 1.383(9)
C23 C24A 1.387(9)
C23 H23 0.9300
C24A C25A 1.377(9)
C24A H24A 0.9300
C25A C26A 1.406(9)
C26A C27A 1.411(9)
C26A H26A 0.9300
C27A H27A 0.9300
C28A H28A 0.9600
C28A H28B 0.9600
C28A H28C 0.9600
C29A C34A 1.399(9)
C29A C30A 1.408(9)
C30A C31A 1.365(9)
C30A H30A 0.9300
C31A C32A 1.364(10)
C31A H31A 0.9300
C32A C33A 1.416(9)
C33A C34A 1.376(9)
C33A H33A 0.9300
C34A H34A 0.9300
C35A H35A 0.9600
C35A H35B 0.9600
C35A H35C 0.9600
C36A C41A 1.383(9)
C36A C37A 1.386(9)
C37A C38A 1.402(9)
C37A H37A 0.9300
C38A C39A 1.343(10)
C38A H38A 0.9300
C39A C40A 1.393(9)
C40A C41A 1.365(9)
C40A H40A 0.9300
C41A H41A 0.9300
C42A H42A 0.9600
C42A H42B 0.9600
C42A H42C 0.9600
C1B C2B 1.365(9)
C1B C11B 1.431(9)
C1B H1B 0.9300
C2B C3B 1.405(9)
C2B C15B 1.504(8)
C3B C4B 1.389(9)
C3B H3B 0.9300
C4B C12B 1.401(9)
C4B H4B 0.9300
C5B C6B 1.353(10)
C5B C13B 1.420(9)
C5B H5B 0.9300
C6B C7B 1.435(10)
C6B H6B 0.9300
C7B C8B 1.413(9)
C7B C29B 1.490(9)
C8B C14B 1.426(9)
C8B H8B 0.9300
C9B C11B 1.390(9)
C9B C14B 1.410(9)
C9B C36B 1.503(9)
C10B C13B 1.388(9)
C10B C12B 1.427(9)
C10B C22B 1.505(9)
C11B C12B 1.431(9)
C13B C14B 1.441(9)
C15B C20B 1.364(9)
C15B C16B 1.412(9)
C16B C17B 1.367(9)
C16B H16B 0.9300
C17B C18B 1.384(9)
C17B H17B 0.9300
C18B C19B 1.400(9)
C19B C20B 1.371(9)
C19B H19B 0.9300
C20B H20B 0.9300
C21B H21D 0.9600
C21B H21E 0.9600
C21B H21F 0.9600
C22B C23B 1.369(9)
C22B C27B 1.379(10)
C23B C24B 1.400(10)
C23B H23B 0.9300
C24B C25B 1.367(10)
C24B H24B 0.9300
C25B C26B 1.389(10)
C26B C27B 1.353(10)
C26B H26B 0.9300
C27B H27B 0.9300
C28B H28D 0.9600
C28B H28E 0.9600
C28B H28F 0.9600
C29B C34B 1.373(9)
C29B C30B 1.390(9)
C30B C31B 1.372(9)
C30B H30B 0.9300
C31B C32B 1.377(10)
C31B H31B 0.9300
C32B C33B 1.386(9)
C33B C34B 1.387(9)
C33B H33B 0.9300
C34B H34B 0.9300
C35B H35D 0.9600
C35B H35E 0.9600
C35B H35F 0.9600
C36B C41B 1.373(9)
C36B C37B 1.417(9)
C37B C38B 1.357(9)
C37B H37B 0.9300
C38B C39B 1.399(10)
C38B H38B 0.9300
C39B C40B 1.365(9)
C40B C41B 1.385(9)
C40B H40B 0.9300
C41B H41B 0.9300
C42B H42D 0.9600
C42B H42E 0.9600
C42B H42F 0.9600

loop_
_geom_torsion_atom_site_label_1
_geom_torsion_atom_site_label_2
_geom_torsion_atom_site_label_3
_geom_torsion_atom_site_label_4
_geom_torsion
C44 Cl8' Cl6 Cl7' -29.9(5)
C44 Cl8' Cl6 Cl5' 44.3(8)
C44 Cl7' Cl6 Cl8' 31.3(6)
C44 Cl7' Cl6 Cl5' -41.4(9)
C44 Cl5' Cl6 Cl8' -47.7(7)
C44 Cl5' Cl6 Cl7' 42.3(7)
C11A C1A C2A C3A 1.2(9)
C11A C1A C2A C15A -178.3(6)
C1A C2A C3A C4A 0.3(10)
C15A C2A C3A C4A 179.8(6)
C2A C3A C4A C12A -1.3(10)
C14A C5A C6A C7A -3.5(10)
C5A C6A C7A C8A 1.8(10)
C5A C6A C7A C29A -177.3(6)
C6A C7A C8A C13A 2.2(9)
C29A C7A C8A C13A -178.8(6)
C2A C1A C11A C9A 178.0(6)
C2A C1A C11A C12A -1.7(9)
C13A C9A C11A C1A -179.8(6)
C36A C9A C11A C1A -6.1(9)
C13A C9A C11A C12A -0.1(9)
C36A C9A C11A C12A 173.6(6)
C14A C10A C12A C4A -179.0(5)
C22A C10A C12A C4A 6.9(10)
C14A C10A C12A C11A -0.4(9)
C22A C10A C12A C11A -174.4(6)
C3A C4A C12A C10A 179.5(6)
C3A C4A C12A C11A 0.8(9)
C1A C11A C12A C10A -178.1(6)
C9A C11A C12A C10A 2.2(9)
C1A C11A C12A C4A 0.7(8)
C9A C11A C12A C4A -179.1(6)
C7A C8A C13A C9A 175.3(6)
C7A C8A C13A C14A -4.4(9)
C11A C9A C13A C8A 176.6(6)
C36A C9A C13A C8A 2.9(9)
C11A C9A C13A C14A -3.7(9)
C36A C9A C13A C14A -177.4(6)
C6A C5A C14A C13A 1.2(9)
C6A C5A C14A C10A 178.5(6)
C8A C13A C14A C5A 2.5(8)
C9A C13A C14A C5A -177.1(6)
C8A C13A C14A C10A -174.7(5)
C9A C13A C14A C10A 5.6(9)
C12A C10A C14A C5A 179.2(6)
C22A C10A C14A C5A -6.6(9)
C12A C10A C14A C13A -3.6(9)
C22A C10A C14A C13A 170.6(6)
C1A C2A C15A C20A -152.8(6)
C3A C2A C15A C20A 27.7(9)
C1A C2A C15A C16A 28.2(10)
C3A C2A C15A C16A -151.3(6)
C20A C15A C16A C17A -3.5(9)
C2A C15A C16A C17A 175.6(6)
C15A C16A C17A C18A -1.1(10)
C21A O1A C18A C19A 1.3(8)
C21A O1A C18A C17A -177.1(5)
C16A C17A C18A C19A 5.2(9)
C16A C17A C18A O1A -176.3(6)
O1A C18A C19A C20A 177.2(6)
C17A C18A C19A C20A -4.4(9)
C18A C19A C20A C15A -0.4(9)
C16A C15A C20A C19A 4.3(9)
C2A C15A C20A C19A -174.8(6)
C12A C10A C22A C23 78.7(8)
C14A C10A C22A C23 -95.3(7)
C12A C10A C22A C27A -98.8(8)
C14A C10A C22A C27A 87.1(8)
C27A C22A C23 C24A -0.8(10)
C10A C22A C23 C24A -178.4(6)
C22A C23 C24A C25A 0.0(10)
C28A O2A C25A C24A -2.0(9)
C28A O2A C25A C26A 178.1(5)
C23 C24A C25A O2A 179.4(6)
C23 C24A C25A C26A -0.8(9)
O2A C25A C26A C27A -177.9(5)
C24A C25A C26A C27A 2.2(9)
C23 C22A C27A C26A 2.2(9)
C10A C22A C27A C26A 179.8(6)
C25A C26A C27A C22A -3.0(9)
C8A C7A C29A C34A -42.9(9)
C6A C7A C29A C34A 136.1(7)
C8A C7A C29A C30A 132.0(7)
C6A C7A C29A C30A -49.0(9)
C34A C29A C30A C31A -1.5(10)
C7A C29A C30A C31A -176.6(6)
C29A C30A C31A C32A 1.9(11)
C35A O3A C32A C31A 174.4(7)
C35A O3A C32A C33A -6.4(10)
C30A C31A C32A O3A 177.2(7)
C30A C31A C32A C33A -2.0(11)
O3A C32A C33A C34A -177.4(6)
C31A C32A C33A C34A 1.7(10)
C32A C33A C34A C29A -1.4(9)
C30A C29A C34A C33A 1.3(9)
C7A C29A C34A C33A 176.3(6)
C13A C9A C36A C41A 100.3(7)
C11A C9A C36A C41A -73.5(8)
C13A C9A C36A C37A -77.0(8)
C11A C9A C36A C37A 109.1(7)
C41A C36A C37A C38A -2.5(9)
C9A C36A C37A C38A 175.1(6)
C36A C37A C38A C39A 3.6(10)
C37A C38A C39A O4A -179.1(6)
C37A C38A C39A C40A -2.5(10)
C42A O4A C39A C38A -2.2(10)
C42A O4A C39A C40A -178.9(6)
C38A C39A C40A C41A 0.6(10)
O4A C39A C40A C41A 177.5(6)
C39A C40A C41A C36A 0.4(10)
C37A C36A C41A C40A 0.5(9)
C9A C36A C41A C40A -176.9(6)
C11B C1B C2B C3B 0.3(10)
C11B C1B C2B C15B 177.6(6)
C1B C2B C3B C4B -2.2(10)
C15B C2B C3B C4B -179.5(6)
C2B C3B C4B C12B 1.3(10)
C13B C5B C6B C7B -3.6(12)
C5B C6B C7B C8B 1.3(11)
C5B C6B C7B C29B 176.7(7)
C6B C7B C8B C14B 0.8(10)
C29B C7B C8B C14B -174.6(6)
C14B C9B C11B C1B 179.2(6)
C36B C9B C11B C1B 5.0(10)
C14B C9B C11B C12B 1.0(10)
C36B C9B C11B C12B -173.3(6)
C2B C1B C11B C9B -175.9(6)
C2B C1B C11B C12B 2.4(10)
C3B C4B C12B C10B 179.7(6)
C3B C4B C12B C11B 1.5(10)
C13B C10B C12B C4B -176.7(7)
C22B C10B C12B C4B 0.9(10)
C13B C10B C12B C11B 1.5(10)
C22B C10B C12B C11B 179.2(6)
C9B C11B C12B C4B 175.1(6)
C1B C11B C12B C4B -3.3(10)
C9B C11B C12B C10B -3.3(10)
C1B C11B C12B C10B 178.4(6)
C12B C10B C13B C5B -178.2(7)
C22B C10B C13B C5B 4.2(11)
C12B C10B C13B C14B 2.4(10)
C22B C10B C13B C14B -175.2(6)
C6B C5B C13B C10B -175.7(7)
C6B C5B C13B C14B 3.7(11)
C11B C9B C14B C8B -179.6(6)
C36B C9B C14B C8B -5.4(10)
C11B C9B C14B C13B 3.0(10)
C36B C9B C14B C13B 177.2(6)
C7B C8B C14B C9B -178.0(7)
C7B C8B C14B C13B -0.6(10)
C10B C13B C14B C9B -4.7(10)
C5B C13B C14B C9B 175.8(6)
C10B C13B C14B C8B 177.8(6)
C5B C13B C14B C8B -1.6(10)
C1B C2B C15B C20B 163.7(7)
C3B C2B C15B C20B -18.9(10)
C1B C2B C15B C16B -18.8(9)
C3B C2B C15B C16B 158.5(6)
C20B C15B C16B C17B -2.9(10)
C2B C15B C16B C17B 179.5(7)
C15B C16B C17B C18B 5.3(12)
C21B O1B C18B C17B -176.0(7)
C21B O1B C18B C19B 4.4(11)
C16B C17B C18B O1B 176.1(7)
C16B C17B C18B C19B -4.2(11)
O1B C18B C19B C20B -179.4(7)
C17B C18B C19B C20B 1.0(10)
C16B C15B C20B C19B -0.3(10)
C2B C15B C20B C19B 177.3(6)
C18B C19B C20B C15B 1.2(11)
C13B C10B C22B C23B -107.2(8)
C12B C10B C22B C23B 75.2(9)
C13B C10B C22B C27B 71.5(9)
C12B C10B C22B C27B -106.1(8)
C27B C22B C23B C24B -1.0(10)
C10B C22B C23B C24B 177.7(6)
C22B C23B C24B C25B 2.0(11)
C23B C24B C25B C26B -1.4(10)
C23B C24B C25B O2B 178.9(7)
C28B O2B C25B C24B 6.0(10)
C28B O2B C25B C26B -173.7(6)
C24B C25B C26B C27B -0.2(11)
O2B C25B C26B C27B 179.6(6)
C25B C26B C27B C22B 1.2(11)
C23B C22B C27B C26B -0.6(10)
C10B C22B C27B C26B -179.3(7)
C8B C7B C29B C34B 37.9(10)
C6B C7B C29B C34B -137.4(7)
C8B C7B C29B C30B -147.2(7)
C6B C7B C29B C30B 37.5(10)
C34B C29B C30B C31B -2.1(10)
C7B C29B C30B C31B -177.1(7)
C29B C30B C31B C32B 2.1(11)
C35B O3B C32B C31B 178.2(7)
C35B O3B C32B C33B -3.4(10)
C30B C31B C32B O3B 177.5(7)
C30B C31B C32B C33B -1.0(11)
O3B C32B C33B C34B -178.5(6)
C31B C32B C33B C34B -0.2(10)
C30B C29B C34B C33B 0.9(10)
C7B C29B C34B C33B 175.9(6)
C32B C33B C34B C29B 0.2(10)
C11B C9B C36B C41B -83.5(8)
C14B C9B C36B C41B 102.4(8)
C11B C9B C36B C37B 95.4(7)
C14B C9B C36B C37B -78.8(8)
C41B C36B C37B C38B 0.8(9)
C9B C36B C37B C38B -178.1(6)
C36B C37B C38B C39B 0.5(10)
C42B O4B C39B C40B -2.2(10)
C42B O4B C39B C38B 179.0(6)
C37B C38B C39B C40B 0.0(10)
C37B C38B C39B O4B 178.8(6)
O4B C39B C40B C41B 179.6(6)
C38B C39B C40B C41B -1.7(10)
C37B C36B C41B C40B -2.6(10)
C9B C36B C41B C40B 176.2(6)
C39B C40B C41B C36B 3.1(10)
Cl6 Cl8' C44 Cl7' 83.3(12)
Cl6 Cl8' C44 Cl7 135.1(13)
Cl6 Cl8' C44 Cl5' -90.6(14)
Cl6 Cl8' C44 Cl5 -115.8(9)
Cl6 Cl8' C44 Cl8 146.4(10)
Cl7' Cl6 C44 Cl8' 135.9(7)
Cl5' Cl6 C44 Cl8' -108.8(10)
Cl8' Cl6 C44 Cl7' -135.9(7)
Cl5' Cl6 C44 Cl7' 115.3(10)
Cl8' Cl6 C44 Cl7 -133.4(10)
Cl7' Cl6 C44 Cl7 2.5(7)
Cl5' Cl6 C44 Cl7 117.8(13)
Cl8' Cl6 C44 Cl5' 108.8(10)
Cl7' Cl6 C44 Cl5' -115.3(10)
Cl8' Cl6 C44 Cl5 104.6(8)
Cl7' Cl6 C44 Cl5 -119.5(8)
Cl5' Cl6 C44 Cl5 -4.2(12)
Cl8' Cl6 C44 Cl8 -19.2(5)
Cl7' Cl6 C44 Cl8 116.7(7)
Cl5' Cl6 C44 Cl8 -128.0(11)
Cl6 Cl7' C44 Cl8' -80.5(13)
Cl6 Cl7' C44 Cl7 -176.9(9)
Cl6 Cl7' C44 Cl5' 93.1(15)
Cl6 Cl7' C44 Cl5 120.0(10)
Cl6 Cl7' C44 Cl8 -113.4(7)
Cl6 Cl5' C44 Cl8' 83.8(10)
Cl6 Cl5' C44 Cl7' -91.5(10)
Cl6 Cl5' C44 Cl7 -133.4(11)
Cl6 Cl5' C44 Cl5 171(3)
Cl6 Cl5' C44 Cl8 117.8(12)
Cl1' Cl2 C45 Cl4' 105.2(15)
Cl1' Cl2 C45 Cl4 127.3(13)
Cl1' Cl2 C45 Cl3 -127.4(9)
Cl1' Cl2 C45 Cl1 -33.5(9)
Cl2 Cl1' C45 Cl4' -128.2(13)
Cl2 Cl1' C45 Cl4 -103.5(19)
Cl2 Cl1' C45 Cl3 82.4(12)
Cl2 Cl1' C45 Cl1 149.1(10)
